data_7024093
loop_
_publ_author_name
'Reinoso, Santiago'
'Piedra-Garza, Luis Fernando'
'Dickman, Michael H.'
'Praetorius, Antonia'
'Biesemans, Monique'
'Willem, Rudolph'
'Kortz, Ulrich'

_publ_section_title
;
 Trilacunary A-beta-Keggin tungstogermanates and -silicates functionalized
 with phenyltin(IV) electrophiles.
;
_journal_issue 1
_journal_name_full 'Dalton transactions (Cambridge, England : 2003)'
_journal_page_first 248
_journal_page_last 255
_journal_paper_doi 10.1039/b910889k
_journal_volume 39
_journal_year 2010
_chemical_formula_sum 'Cs6 Ge H18 O44 W10'
_chemical_formula_weight 3430.69
_chemical_name_systematic
;
?
;
_space_group_IT_number 18
_symmetry_cell_setting orthorhombic
_symmetry_space_group_name_Hall 'P 2 2ab'
_symmetry_space_group_name_H-M 'P 21 21 2'
_atom_sites_solution_primary direct
_atom_sites_solution_secondary difmap
_audit_creation_method SHELXL-97
_cell_angle_alpha 90.00
_cell_angle_beta 90.00
_cell_angle_gamma 90.00
_cell_formula_units_Z 2
_cell_length_a 12.3349(4)
_cell_length_b 19.2381(6)
_cell_length_c 9.7406(3)
_cell_measurement_reflns_used 7307
_cell_measurement_temperature 173(2)
_cell_measurement_theta_max 25.97
_cell_measurement_theta_min 3.58
_cell_volume 2311.44(13)
_computing_cell_refinement 'Bruker SMART'
_computing_data_collection 'Bruker SMART'
_computing_data_reduction 'Bruker SAINT'
_computing_molecular_graphics 'Bruker SHELXTL'
_computing_publication_material 'Bruker SHELXTL'
_computing_structure_refinement 'SHELXL-97 (Sheldrick, 1997)'
_computing_structure_solution 'SHELXS-97 (Sheldrick, 1990)'
_diffrn_ambient_temperature 173(2)
_diffrn_measured_fraction_theta_full 0.987
_diffrn_measured_fraction_theta_max 0.987
_diffrn_measurement_device_type 'CCD area detector'
_diffrn_measurement_method 'phi and omega scans'
_diffrn_radiation_monochromator graphite
_diffrn_radiation_source 'fine-focus sealed tube'
_diffrn_radiation_type MoK\a
_diffrn_radiation_wavelength 0.71073
_diffrn_reflns_av_R_equivalents 0.1095
_diffrn_reflns_av_sigmaI/netI 0.0631
_diffrn_reflns_limit_h_max 15
_diffrn_reflns_limit_h_min -15
_diffrn_reflns_limit_k_max 24
_diffrn_reflns_limit_k_min -20
_diffrn_reflns_limit_l_max 12
_diffrn_reflns_limit_l_min -11
_diffrn_reflns_number 41054
_diffrn_reflns_theta_full 27.10
_diffrn_reflns_theta_max 27.10
_diffrn_reflns_theta_min 3.92
_exptl_absorpt_coefficient_mu 30.172
_exptl_absorpt_correction_T_max 0.0987
_exptl_absorpt_correction_T_min 0.0155
_exptl_absorpt_correction_type multi-scan
_exptl_absorpt_process_details SADABS
_exptl_crystal_colour colorless
_exptl_crystal_density_diffrn 4.929
_exptl_crystal_density_method 'not measured'
_exptl_crystal_description block
_exptl_crystal_F_000 2944
_exptl_crystal_size_max 0.22
_exptl_crystal_size_mid 0.21
_exptl_crystal_size_min 0.14
_refine_diff_density_max 3.105
_refine_diff_density_min -1.455
_refine_diff_density_rms 0.403
_refine_ls_abs_structure_details 'Flack H D (1983), Acta Cryst. A39, 876-881'
_refine_ls_abs_structure_Flack 0.022(16)
_refine_ls_extinction_method none
_refine_ls_goodness_of_fit_ref 1.003
_refine_ls_matrix_type full
_refine_ls_number_parameters 179
_refine_ls_number_reflns 5060
_refine_ls_number_restraints 0
_refine_ls_restrained_S_all 1.003
_refine_ls_R_factor_all 0.0494
_refine_ls_R_factor_gt 0.0443
_refine_ls_shift/su_max 0.000
_refine_ls_shift/su_mean 0.000
_refine_ls_structure_factor_coef Fsqd
_refine_ls_weighting_details 'calc w=1/[\s^2^(Fo^2^)+(0.0700P)^2^+15.0000P] where P=(Fo^2^+2Fc^2^)/3'
_refine_ls_weighting_scheme calc
_refine_ls_wR_factor_gt 0.1132
_refine_ls_wR_factor_ref 0.1172
_reflns_number_gt 4632
_reflns_number_total 5060
_reflns_threshold_expression >2sigma(I)
_cod_data_source_file b910889k.txt
_cod_data_source_block gesn
_cod_depositor_comments
;
The following automatic conversions were performed:

'_symmetry_cell_setting' value 'Orthorhombic' changed to
'orthorhombic' according to
/home/saulius/struct/CIF-dictionaries/cif_core.dic dictionary named
'cif_core.dic' version 2.4.2 from 2011-04-26.

Automatic conversion script
Id: cif_fix_values 1891 2012-01-12 08:04:46Z andrius 
;
_cod_original_sg_symbol_H-M P2(1)2(1)2
_cod_original_formula_sum 'H18 Cs6 Ge O44 W10'
_cod_database_code 7024093

loop_
_symmetry_equiv_pos_as_xyz
'x, y, z'
'-x, -y, z'
'-x+1/2, y+1/2, -z'
'x+1/2, -y+1/2, -z'

loop_
_atom_site_label
_atom_site_type_symbol
_atom_site_fract_x
_atom_site_fract_y
_atom_site_fract_z
_atom_site_U_iso_or_equiv
_atom_site_adp_type
_atom_site_occupancy
_atom_site_symmetry_multiplicity
_atom_site_calc_flag
_atom_site_refinement_flags
W1 W 0.46773(6) 0.17054(4) 0.80421(7) 0.02853(17) Uani 1 1 d .
W2 W 0.23625(5) 0.07181(4) 0.65913(7) 0.02727(17) Uani 1 1 d .
W3 W 0.41741(5) 0.11967(4) 0.42662(8) 0.02604(16) Uani 1 1 d .
W4 W 0.30813(5) -0.04273(4) 0.42500(7) 0.02677(17) Uani 1 1 d .
W5 W 0.28670(6) -0.10420(4) 0.80193(8) 0.02889(17) Uani 1 1 d .
Ge Ge 0.5000 0.0000 0.6821(2) 0.0212(5) Uani 1 2 d S
O1GE O 0.5460(9) 0.0686(7) 0.7831(13) 0.032(3) Uiso 1 1 d .
O1A O 0.4677(11) 0.1600(7) 0.9804(14) 0.036(3) Uiso 1 1 d .
O1T O 0.4251(12) 0.2569(8) 0.7857(17) 0.045(3) Uiso 1 1 d .
O2T O 0.1115(11) 0.1073(8) 0.7002(16) 0.042(3) Uiso 1 1 d .
O2GE O 0.3972(9) 0.0291(6) 0.5751(12) 0.025(2) Uiso 1 1 d .
O3T O 0.4122(10) 0.1861(7) 0.3052(15) 0.037(3) Uiso 1 1 d .
O4A O 0.4467(8) -0.0789(6) 0.3746(12) 0.025(3) Uiso 1 1 d .
O4T O 0.2300(10) -0.0838(7) 0.3058(14) 0.033(3) Uiso 1 1 d .
O5B O 0.3764(10) -0.1866(7) 0.7821(14) 0.033(3) Uiso 1 1 d .
O5A O 0.2946(11) -0.0957(8) 0.9806(15) 0.038(3) Uiso 1 1 d .
O5T O 0.1603(11) -0.1463(8) 0.7775(15) 0.040(3) Uiso 1 1 d .
O12 O 0.3338(9) 0.1225(7) 0.7729(13) 0.029(3) Uiso 1 1 d .
O13 O 0.4768(9) 0.1607(7) 0.5790(13) 0.029(3) Uiso 1 1 d .
O23 O 0.2754(9) 0.1332(6) 0.5142(12) 0.028(3) Uiso 1 1 d .
O24 O 0.1934(10) 0.0111(7) 0.5109(13) 0.032(3) Uiso 1 1 d .
O25 O 0.2468(9) -0.0071(7) 0.7716(12) 0.027(3) Uiso 1 1 d .
O34 O 0.3448(9) 0.0426(6) 0.3271(12) 0.027(2) Uiso 1 1 d .
O45 O 0.3069(10) -0.1003(7) 0.5784(13) 0.032(3) Uiso 1 1 d .
Cs1 Cs 0.5000 0.0000 1.08160(17) 0.0415(4) Uani 1 2 d S
Cs2 Cs 0.06668(10) -0.17424(7) 0.50073(13) 0.0381(3) Uani 1 1 d .
Cs3 Cs 0.34778(11) -0.22371(8) 1.16644(15) 0.0467(3) Uani 1 1 d .
Cs4 Cs 0.1710(3) 0.04500(19) 1.0782(3) 0.0650(10) Uani 0.50 1 d P
O1W O 0.0000 0.0000 0.8895(16) 0.023(3) Uiso 1 2 d S
O2W O 0.1693(14) 0.2565(10) 0.5225(19) 0.058(4) Uiso 1 1 d .
O3W O 0.2475(16) 0.1986(11) 0.090(2) 0.071(5) Uiso 1 1 d .
O4W O -0.0501(16) 0.1160(12) 1.062(2) 0.021(4) Uiso 0.50 1 d P
O5W O 0.481(2) 0.3470(14) 1.004(3) 0.032(5) Uiso 0.50 1 d P
O6W O 0.097(4) 0.102(3) 1.302(6) 0.055(13) Uiso 0.30 1 d P
O7W O 0.0000 0.0000 0.340(6) 0.047(13) Uiso 0.40 2 d SP

loop_
_atom_site_aniso_label
_atom_site_aniso_U_11
_atom_site_aniso_U_22
_atom_site_aniso_U_33
_atom_site_aniso_U_23
_atom_site_aniso_U_13
_atom_site_aniso_U_12
W1 0.0385(4) 0.0228(4) 0.0243(3) -0.0029(3) -0.0019(3) 0.0031(3)
W2 0.0274(3) 0.0292(4) 0.0253(3) 0.0016(3) 0.0033(2) 0.0050(3)
W3 0.0306(3) 0.0239(4) 0.0236(3) 0.0042(3) 0.0020(3) 0.0032(3)
W4 0.0258(3) 0.0304(4) 0.0242(3) -0.0037(3) -0.0008(2) -0.0012(3)
W5 0.0323(3) 0.0295(4) 0.0250(3) 0.0033(3) 0.0026(3) -0.0017(3)
Ge 0.0248(10) 0.0190(13) 0.0197(11) 0.000 0.000 -0.0004(9)
Cs1 0.0633(11) 0.0393(11) 0.0219(7) 0.000 0.000 -0.0063(8)
Cs2 0.0393(6) 0.0366(7) 0.0384(6) -0.0070(6) 0.0031(5) -0.0060(5)
Cs3 0.0503(7) 0.0486(9) 0.0410(7) 0.0101(6) -0.0028(6) -0.0067(6)
Cs4 0.078(2) 0.067(2) 0.0501(17) -0.0242(17) -0.0318(16) 0.0350(17)

loop_
_atom_type_symbol
_atom_type_description
_atom_type_scat_dispersion_real
_atom_type_scat_dispersion_imag
_atom_type_scat_source
H H 0.0000 0.0000 'International Tables Vol C Tables 4.2.6.8 and 6.1.1.4'
O O 0.0106 0.0060 'International Tables Vol C Tables 4.2.6.8 and 6.1.1.4'
Ge Ge 0.1547 1.8001 'International Tables Vol C Tables 4.2.6.8 and 6.1.1.4'
Cs Cs -0.3680 2.1192 'International Tables Vol C Tables 4.2.6.8 and 6.1.1.4'
W W -0.8490 6.8722 'International Tables Vol C Tables 4.2.6.8 and 6.1.1.4'

loop_
_geom_angle_atom_site_label_1
_geom_angle_atom_site_label_2
_geom_angle_atom_site_label_3
_geom_angle
_geom_angle_site_symmetry_1
_geom_angle_site_symmetry_3
O1A W1 O1T 102.4(7) . .
O1A W1 O12 95.8(6) . .
O1T W1 O12 100.5(6) . .
O1A W1 O5B 97.3(6) . 2_655
O1T W1 O5B 97.7(6) . 2_655
O12 W1 O5B 154.7(5) . 2_655
O1A W1 O1GE 89.3(6) . .
O1T W1 O1GE 165.8(6) . .
O12 W1 O1GE 86.2(5) . .
O5B W1 O1GE 72.5(5) 2_655 .
O1A W1 O13 167.9(5) . .
O1T W1 O13 89.7(6) . .
O12 W1 O13 81.0(5) . .
O5B W1 O13 81.6(5) 2_655 .
O1GE W1 O13 78.9(5) . .
O1A W1 Cs2 141.2(5) . 3_556
O1T W1 Cs2 39.5(5) . 3_556
O12 W1 Cs2 98.2(4) . 3_556
O5B W1 Cs2 84.8(4) 2_655 3_556
O1GE W1 Cs2 127.5(3) . 3_556
O13 W1 Cs2 50.8(3) . 3_556
O1A W1 Cs1 44.0(5) . .
O1T W1 Cs1 145.3(5) . .
O12 W1 Cs1 79.1(4) . .
O5B W1 Cs1 95.7(4) 2_655 .
O1GE W1 Cs1 48.1(3) . .
O13 W1 Cs1 124.0(3) . .
Cs2 W1 Cs1 174.64(3) 3_556 .
O1A W1 Cs3 38.5(4) . 2_655
O1T W1 Cs3 91.0(5) . 2_655
O12 W1 Cs3 134.2(4) . 2_655
O5B W1 Cs3 62.3(4) 2_655 2_655
O1GE W1 Cs3 93.2(3) . 2_655
O13 W1 Cs3 143.7(3) . 2_655
Cs2 W1 Cs3 117.31(3) 3_556 2_655
Cs1 W1 Cs3 67.42(3) . 2_655
O1A W1 Cs3 89.4(4) . 3_557
O1T W1 Cs3 45.8(5) . 3_557
O12 W1 Cs3 58.1(4) . 3_557
O5B W1 Cs3 143.3(4) 2_655 3_557
O1GE W1 Cs3 143.9(3) . 3_557
O13 W1 Cs3 98.6(3) . 3_557
Cs2 W1 Cs3 68.33(3) 3_556 3_557
Cs1 W1 Cs3 113.37(3) . 3_557
Cs3 W1 Cs3 107.65(2) 2_655 3_557
O2T W2 O25 104.2(6) . .
O2T W2 O23 98.8(6) . .
O25 W2 O23 156.6(5) . .
O2T W2 O12 103.1(6) . .
O25 W2 O12 91.7(5) . .
O23 W2 O12 87.3(5) . .
O2T W2 O24 99.6(6) . .
O25 W2 O24 88.1(5) . .
O23 W2 O24 83.7(5) . .
O12 W2 O24 156.6(5) . .
O2T W2 O2GE 172.4(6) . .
O25 W2 O2GE 81.9(5) . .
O23 W2 O2GE 74.8(5) . .
O12 W2 O2GE 81.1(5) . .
O24 W2 O2GE 75.8(5) . .
O2T W2 Cs4 69.7(5) . .
O25 W2 Cs4 49.1(4) . .
O23 W2 Cs4 147.9(4) . .
O12 W2 Cs4 67.5(4) . .
O24 W2 Cs4 126.9(4) . .
O2GE W2 Cs4 118.0(3) . .
O2T W2 Cs3 49.5(5) . 3_557
O25 W2 Cs3 120.9(4) . 3_557
O23 W2 Cs3 78.0(4) . 3_557
O12 W2 Cs3 57.8(4) . 3_557
O24 W2 Cs3 139.8(4) . 3_557
O2GE W2 Cs3 131.2(3) . 3_557
Cs4 W2 Cs3 71.90(5) . 3_557
O2T W2 Cs2 33.6(5) . 2
O25 W2 Cs2 127.7(3) . 2
O23 W2 Cs2 71.6(3) . 2
O12 W2 Cs2 120.0(4) . 2
O24 W2 Cs2 77.3(4) . 2
O2GE W2 Cs2 138.7(3) . 2
Cs4 W2 Cs2 103.20(5) . 2
Cs3 W2 Cs2 62.99(3) 3_557 2
O3T W3 O13 104.4(6) . .
O3T W3 O4A 98.8(6) . 2_655
O13 W3 O4A 92.3(5) . 2_655
O3T W3 O23 99.5(6) . .
O13 W3 O23 87.0(5) . .
O4A W3 O23 161.3(5) 2_655 .
O3T W3 O34 101.5(6) . .
O13 W3 O34 153.8(5) . .
O4A W3 O34 87.7(5) 2_655 .
O23 W3 O34 84.8(5) . .
O3T W3 O2GE 171.0(5) . .
O13 W3 O2GE 81.9(5) . .
O4A W3 O2GE 87.2(5) 2_655 .
O23 W3 O2GE 74.2(5) . .
O34 W3 O2GE 71.9(5) . .
O3T W3 Cs2 53.1(5) . 3_556
O13 W3 Cs2 54.2(4) . 3_556
O4A W3 Cs2 114.0(4) 2_655 3_556
O23 W3 Cs2 80.6(4) . 3_556
O34 W3 Cs2 147.4(3) . 3_556
O2GE W3 Cs2 130.2(3) . 3_556
O3T W3 Cs1 82.4(5) . 1_554
O13 W3 Cs1 141.9(4) . 1_554
O4A W3 Cs1 49.6(3) 2_655 1_554
O23 W3 Cs1 129.5(4) . 1_554
O34 W3 Cs1 46.3(3) . 1_554
O2GE W3 Cs1 96.6(3) . 1_554
Cs2 W3 Cs1 131.89(3) 3_556 1_554
O3T W3 Cs3 44.8(4) . 2_654
O13 W3 Cs3 90.4(4) . 2_654
O4A W3 Cs3 56.7(4) 2_655 2_654
O23 W3 Cs3 142.0(4) . 2_654
O34 W3 Cs3 111.1(3) . 2_654
O2GE W3 Cs3 142.8(3) . 2_654
Cs2 W3 Cs3 67.44(3) 3_556 2_654
Cs1 W3 Cs3 67.88(2) 1_554 2_654
O4T W4 O45 105.4(6) . .
O4T W4 O4A 99.3(5) . .
O45 W4 O4A 89.8(5) . .
O4T W4 O24 97.4(6) . .
O45 W4 O24 88.0(5) . .
O4A W4 O24 163.1(5) . .
O4T W4 O34 100.9(6) . .
O45 W4 O34 153.6(5) . .
O4A W4 O34 88.5(5) . .
O24 W4 O34 86.0(5) . .
O4T W4 O2GE 170.3(5) . .
O45 W4 O2GE 81.4(5) . .
O4A W4 O2GE 87.4(5) . .
O24 W4 O2GE 75.7(5) . .
O34 W4 O2GE 72.1(5) . .
O4T W4 Cs2 53.6(4) . .
O45 W4 Cs2 57.7(4) . .
O4A W4 Cs2 119.1(4) . .
O24 W4 Cs2 73.4(4) . .
O34 W4 Cs2 143.1(3) . .
O2GE W4 Cs2 128.6(3) . .
O4T W4 Cs4 53.3(4) . 1_554
O45 W4 Cs4 153.5(4) . 1_554
O4A W4 Cs4 107.7(4) . 1_554
O24 W4 Cs4 80.6(4) . 1_554
O34 W4 Cs4 49.7(3) . 1_554
O2GE W4 Cs4 118.1(3) . 1_554
Cs2 W4 Cs4 96.01(6) . 1_554
O4T W4 Cs1 82.3(4) . 1_554
O45 W4 Cs1 139.9(4) . 1_554
O4A W4 Cs1 50.1(4) . 1_554
O24 W4 Cs1 130.7(4) . 1_554
O34 W4 Cs1 46.5(3) . 1_554
O2GE W4 Cs1 96.9(3) . 1_554
Cs2 W4 Cs1 134.24(3) . 1_554
Cs4 W4 Cs1 59.86(6) 1_554 1_554
O4T W4 Cs3 45.1(4) . 1_554
O45 W4 Cs3 89.4(4) . 1_554
O4A W4 Cs3 57.0(4) . 1_554
O24 W4 Cs3 139.7(4) . 1_554
O34 W4 Cs3 111.5(4) . 1_554
O2GE W4 Cs3 143.4(3) . 1_554
Cs2 W4 Cs3 71.37(3) . 1_554
Cs4 W4 Cs3 84.22(5) 1_554 1_554
Cs1 W4 Cs3 68.17(2) 1_554 1_554
O5A W5 O5T 103.0(7) . .
O5A W5 O5B 98.2(6) . .
O5T W5 O5B 96.6(6) . .
O5A W5 O25 94.3(6) . .
O5T W5 O25 101.2(6) . .
O5B W5 O25 155.3(5) . .
O5A W5 O1GE 90.1(6) . 2_655
O5T W5 O1GE 164.6(6) . 2_655
O5B W5 O1GE 73.1(5) . 2_655
O25 W5 O1GE 85.7(5) . 2_655
O5A W5 O45 167.9(5) . .
O5T W5 O45 89.0(6) . .
O5B W5 O45 82.2(5) . .
O25 W5 O45 81.1(5) . .
O1GE W5 O45 78.4(5) 2_655 .
O5A W5 Cs4 46.9(5) . .
O5T W5 Cs4 95.7(5) . .
O5B W5 Cs4 144.9(4) . .
O25 W5 Cs4 49.9(3) . .
O1GE W5 Cs4 99.3(4) 2_655 .
O45 W5 Cs4 130.8(3) . .
O5A W5 Cs2 139.2(4) . .
O5T W5 Cs2 36.4(5) . .
O5B W5 Cs2 92.1(4) . .
O25 W5 Cs2 92.2(3) . .
O1GE W5 Cs2 130.6(3) 2_655 .
O45 W5 Cs2 52.6(3) . .
Cs4 W5 Cs2 116.54(5) . .
O5A W5 Cs1 44.8(4) . .
O5T W5 Cs1 147.0(5) . .
O5B W5 Cs1 95.5(4) . .
O25 W5 Cs1 78.7(3) . .
O1GE W5 Cs1 47.6(3) 2_655 .
O45 W5 Cs1 123.1(3) . .
Cs4 W5 Cs1 58.66(5) . .
Cs2 W5 Cs1 170.67(3) . .
O5A W5 Cs3 38.6(5) . .
O5T W5 Cs3 91.2(5) . .
O5B W5 Cs3 63.0(4) . .
O25 W5 Cs3 132.9(3) . .
O1GE W5 Cs3 94.1(3) 2_655 .
O45 W5 Cs3 145.0(3) . .
Cs4 W5 Cs3 84.00(5) . .
Cs2 W5 Cs3 121.11(3) . .
Cs1 W5 Cs3 67.50(3) . .
O2GE Ge O2GE 106.1(8) 2_655 .
O2GE Ge O1GE 110.2(5) 2_655 .
O2GE Ge O1GE 109.5(6) . .
O2GE Ge O1GE 109.5(6) 2_655 2_655
O2GE Ge O1GE 110.3(5) . 2_655
O1GE Ge O1GE 111.2(9) . 2_655
O2GE Ge Cs1 126.9(4) 2_655 .
O2GE Ge Cs1 126.9(4) . .
O1GE Ge Cs1 55.6(4) . .
O1GE Ge Cs1 55.6(4) 2_655 .
Ge O1GE W5 126.4(7) . 2_655
Ge O1GE W1 125.9(6) . .
W5 O1GE W1 97.3(5) 2_655 .
Ge O1GE Cs1 98.1(5) . .
W5 O1GE Cs1 102.6(4) 2_655 .
W1 O1GE Cs1 101.7(4) . .
W1 O1A Cs3 121.6(6) . 2_655
W1 O1A Cs1 114.3(6) . .
Cs3 O1A Cs1 96.0(4) 2_655 .
W1 O1T Cs2 119.3(7) . 3_556
W1 O1T Cs3 112.6(6) . 3_557
Cs2 O1T Cs3 96.2(4) 3_556 3_557
W2 O2T Cs2 128.9(7) . 2
W2 O2T Cs3 108.7(6) . 3_557
Cs2 O2T Cs3 87.2(4) 2 3_557
Ge O2GE W3 123.3(6) . .
Ge O2GE W4 122.6(6) . .
W3 O2GE W4 96.3(4) . .
Ge O2GE W2 122.2(6) . .
W3 O2GE W2 92.7(4) . .
W4 O2GE W2 91.7(4) . .
W3 O3T Cs2 101.9(6) . 3_556
W3 O3T Cs3 113.6(6) . 2_654
Cs2 O3T Cs3 89.2(3) 3_556 2_654
W4 O4A W3 149.6(7) . 2_655
W4 O4A Cs1 103.5(4) . 1_554
W3 O4A Cs1 104.1(4) 2_655 1_554
W4 O4A Cs3 97.0(4) . 1_554
W3 O4A Cs3 97.2(4) 2_655 1_554
Cs1 O4A Cs3 86.4(3) 1_554 1_554
W4 O4T Cs2 101.5(5) . .
W4 O4T Cs3 113.8(5) . 1_554
Cs2 O4T Cs3 94.3(3) . 1_554
W4 O4T Cs4 103.1(5) . 1_554
Cs2 O4T Cs4 129.3(4) . 1_554
Cs3 O4T Cs4 114.5(4) 1_554 1_554
W5 O5B W1 114.8(7) . 2_655
W5 O5A Cs3 120.9(7) . .
W5 O5A Cs4 110.0(6) . .
Cs3 O5A Cs4 125.8(5) . .
W5 O5A Cs1 113.1(6) . .
Cs3 O5A Cs1 96.1(4) . .
Cs4 O5A Cs1 78.9(3) . .
W5 O5T Cs2 123.0(7) . .
W2 O12 W1 152.1(7) . .
W2 O12 Cs3 96.8(4) . 3_557
W1 O12 Cs3 96.2(5) . 3_557
W3 O13 W1 145.3(7) . .
W3 O13 Cs2 99.1(5) . 3_556
W1 O13 Cs2 98.2(4) . 3_556
W2 O23 W3 117.8(6) . .
W2 O24 W4 116.4(6) . .
W2 O25 W5 151.5(7) . .
W2 O25 Cs4 105.3(5) . .
W5 O25 Cs4 103.0(4) . .
W4 O34 W3 119.6(6) . .
W4 O34 Cs1 106.9(5) . 1_554
W3 O34 Cs1 106.8(4) . 1_554
W4 O34 Cs4 103.0(4) . 1_554
W3 O34 Cs4 130.8(5) . 1_554
Cs1 O34 Cs4 80.7(3) 1_554 1_554
W4 O45 W5 145.0(7) . .
W4 O45 Cs2 94.5(4) . .
W5 O45 Cs2 96.2(4) . .
O34 Cs1 O34 82.1(4) 2_656 1_556
O34 Cs1 O1GE 132.6(3) 2_656 2_655
O34 Cs1 O1GE 132.5(3) 1_556 2_655
O34 Cs1 O1GE 132.5(3) 2_656 .
O34 Cs1 O1GE 132.6(3) 1_556 .
O1GE Cs1 O1GE 52.6(5) 2_655 .
O34 Cs1 O1A 123.1(3) 2_656 .
O34 Cs1 O1A 84.8(3) 1_556 .
O1GE Cs1 O1A 95.3(3) 2_655 .
O1GE Cs1 O1A 50.6(3) . .
O34 Cs1 O1A 84.8(3) 2_656 2_655
O34 Cs1 O1A 123.1(3) 1_556 2_655
O1GE Cs1 O1A 50.6(3) 2_655 2_655
O1GE Cs1 O1A 95.3(3) . 2_655
O1A Cs1 O1A 144.8(5) . 2_655
O34 Cs1 O5A 123.2(3) 2_656 .
O34 Cs1 O5A 84.5(3) 1_556 .
O1GE Cs1 O5A 50.8(3) 2_655 .
O1GE Cs1 O5A 95.4(3) . .
O1A Cs1 O5A 110.2(4) . .
O1A Cs1 O5A 58.2(3) 2_655 .
O34 Cs1 O5A 84.5(3) 2_656 2_655
O34 Cs1 O5A 123.2(3) 1_556 2_655
O1GE Cs1 O5A 95.4(3) 2_655 2_655
O1GE Cs1 O5A 50.8(3) . 2_655
O1A Cs1 O5A 58.2(3) . 2_655
O1A Cs1 O5A 110.2(4) 2_655 2_655
O5A Cs1 O5A 145.1(5) . 2_655
O34 Cs1 O4A 49.2(3) 2_656 2_656
O34 Cs1 O4A 49.4(3) 1_556 2_656
O1GE Cs1 O4A 176.2(3) 2_655 2_656
O1GE Cs1 O4A 123.6(3) . 2_656
O1A Cs1 O4A 81.5(3) . 2_656
O1A Cs1 O4A 132.2(3) 2_655 2_656
O5A Cs1 O4A 132.1(3) . 2_656
O5A Cs1 O4A 81.2(3) 2_655 2_656
O34 Cs1 O4A 49.4(3) 2_656 1_556
O34 Cs1 O4A 49.2(3) 1_556 1_556
O1GE Cs1 O4A 123.6(3) 2_655 1_556
O1GE Cs1 O4A 176.2(3) . 1_556
O1A Cs1 O4A 132.2(3) . 1_556
O1A Cs1 O4A 81.5(3) 2_655 1_556
O5A Cs1 O4A 81.2(3) . 1_556
O5A Cs1 O4A 132.1(3) 2_655 1_556
O4A Cs1 O4A 60.2(4) 2_656 1_556
O34 Cs1 Ge 138.9(2) 2_656 .
O34 Cs1 Ge 138.9(2) 1_556 .
O1GE Cs1 Ge 26.3(2) 2_655 .
O1GE Cs1 Ge 26.3(2) . .
O1A Cs1 Ge 72.4(2) . .
O1A Cs1 Ge 72.4(2) 2_655 .
O5A Cs1 Ge 72.6(2) . .
O5A Cs1 Ge 72.6(2) 2_655 .
O4A Cs1 Ge 149.9(2) 2_656 .
O4A Cs1 Ge 149.9(2) 1_556 .
O34 Cs1 Cs4 50.3(2) 2_656 2_655
O34 Cs1 Cs4 130.6(2) 1_556 2_655
O1GE Cs1 Cs4 94.5(2) 2_655 2_655
O1GE Cs1 Cs4 84.6(2) . 2_655
O1A Cs1 Cs4 108.3(2) . 2_655
O1A Cs1 Cs4 71.4(2) 2_655 2_655
O5A Cs1 Cs4 129.4(3) . 2_655
O5A Cs1 Cs4 50.2(3) 2_655 2_655
O4A Cs1 Cs4 84.72(19) 2_656 2_655
O4A Cs1 Cs4 96.08(19) 1_556 2_655
Ge Cs1 Cs4 89.54(5) . 2_655
O5T Cs2 O1T 151.8(4) . 3_546
O5T Cs2 O6W 137.0(11) . 2_554
O1T Cs2 O6W 69.5(12) 3_546 2_554
O5T Cs2 O2T 69.2(4) . 2
O1T Cs2 O2T 137.9(4) 3_546 2
O6W Cs2 O2T 75.9(11) 2_554 2
O5T Cs2 O4T 101.0(4) . .
O1T Cs2 O4T 71.6(4) 3_546 .
O6W Cs2 O4T 78.5(11) 2_554 .
O2T Cs2 O4T 124.1(4) 2 .
O5T Cs2 O3T 66.3(4) . 3_546
O1T Cs2 O3T 99.6(4) 3_546 3_546
O6W Cs2 O3T 140.3(11) 2_554 3_546
O2T Cs2 O3T 92.0(4) 2 3_546
O4T Cs2 O3T 135.9(3) . 3_546
O5T Cs2 O13 116.6(4) . 3_546
O1T Cs2 O13 51.9(4) 3_546 3_546
O6W Cs2 O13 100.1(11) 2_554 3_546
O2T Cs2 O13 114.6(3) 2 3_546
O4T Cs2 O13 118.3(3) . 3_546
O3T Cs2 O13 50.6(3) 3_546 3_546
O5T Cs2 O2W 111.6(4) . 2
O1T Cs2 O2W 83.2(4) 3_546 2
O6W Cs2 O2W 71.7(11) 2_554 2
O2T Cs2 O2W 63.4(4) 2 2
O4T Cs2 O2W 146.2(4) . 2
O3T Cs2 O2W 69.2(4) 3_546 2
O13 Cs2 O2W 54.3(4) 3_546 2
O5T Cs2 O45 51.8(4) . .
O1T Cs2 O45 110.8(4) 3_546 .
O6W Cs2 O45 121.3(11) 2_554 .
O2T Cs2 O45 107.3(3) 2 .
O4T Cs2 O45 50.6(3) . .
O3T Cs2 O45 98.4(3) 3_546 .
O13 Cs2 O45 126.8(3) 3_546 .
O2W Cs2 O45 163.1(4) 2 .
O5T Cs2 O2W 76.6(4) . 3_546
O1T Cs2 O2W 75.5(4) 3_546 3_546
O6W Cs2 O2W 136.4(11) 2_554 3_546
O2T Cs2 O2W 145.5(4) 2 3_546
O4T Cs2 O2W 66.1(4) . 3_546
O3T Cs2 O2W 69.9(4) 3_546 3_546
O13 Cs2 O2W 76.8(4) 3_546 3_546
O2W Cs2 O2W 129.33(6) 2 3_546
O45 Cs2 O2W 50.4(4) . 3_546
O5T Cs2 O7W 107.4(7) . .
O1T Cs2 O7W 90.7(8) 3_546 .
O6W Cs2 O7W 37.8(11) 2_554 .
O2T Cs2 O7W 75.3(7) 2 .
O4T Cs2 O7W 54.7(4) . .
O3T Cs2 O7W 167.3(7) 3_546 .
O13 Cs2 O7W 135.7(7) 3_546 .
O2W Cs2 O7W 104.9(3) 2 .
O45 Cs2 O7W 84.9(3) . .
O2W Cs2 O7W 120.5(4) 3_546 .
O5T Cs2 W4 76.3(3) . .
O1T Cs2 W4 94.6(3) 3_546 .
O6W Cs2 W4 94.9(11) 2_554 .
O2T Cs2 W4 111.7(3) 2 .
O4T Cs2 W4 24.8(2) . .
O3T Cs2 W4 124.5(2) 3_546 .
O13 Cs2 W4 133.4(2) 3_546 .
O2W Cs2 W4 166.3(3) 2 .
O45 Cs2 W4 27.8(2) . .
O2W Cs2 W4 62.4(3) 3_546 .
O7W Cs2 W4 61.52(3) . .
O2W Cs3 O5A 131.1(4) 3_547 .
O2W Cs3 O3W 134.7(5) 3_547 3_546
O5A Cs3 O3W 80.5(5) . 3_546
O2W Cs3 O1A 131.8(4) 3_547 2_655
O5A Cs3 O1A 60.9(4) . 2_655
O3W Cs3 O1A 89.9(5) 3_546 2_655
O2W Cs3 O3T 71.8(4) 3_547 2_656
O5A Cs3 O3T 104.5(3) . 2_656
O3W Cs3 O3T 139.3(4) 3_546 2_656
O1A Cs3 O3T 60.5(3) 2_655 2_656
O2W Cs3 O4T 70.6(4) 3_547 1_556
O5A Cs3 O4T 60.7(3) . 1_556
O3W Cs3 O4T 122.9(4) 3_546 1_556
O1A Cs3 O4T 103.5(3) 2_655 1_556
O3T Cs3 O4T 92.7(3) 2_656 1_556
O2W Cs3 O1T 77.5(4) 3_547 3_547
O5A Cs3 O1T 87.6(4) . 3_547
O3W Cs3 O1T 71.9(5) 3_546 3_547
O1A Cs3 O1T 146.2(4) 2_655 3_547
O3T Cs3 O1T 147.4(4) 2_656 3_547
O4T Cs3 O1T 66.7(3) 1_556 3_547
O2W Cs3 O2T 62.1(4) 3_547 3_547
O5A Cs3 O2T 165.2(4) . 3_547
O3W Cs3 O2T 84.7(5) 3_546 3_547
O1A Cs3 O2T 117.7(3) 2_655 3_547
O3T Cs3 O2T 85.7(3) 2_656 3_547
O4T Cs3 O2T 130.7(3) 1_556 3_547
O1T Cs3 O2T 89.4(4) 3_547 3_547
O2W Cs3 O5W 113.6(6) 3_547 2_655
O5A Cs3 O5W 113.1(5) . 2_655
O3W Cs3 O5W 63.2(5) 3_546 2_655
O1A Cs3 O5W 64.8(5) 2_655 2_655
O3T Cs3 O5W 78.3(5) 2_656 2_655
O4T Cs3 O5W 167.7(5) 1_556 2_655
O1T Cs3 O5W 125.0(5) 3_547 2_655
O2T Cs3 O5W 57.7(5) 3_547 2_655
O2W Cs3 O4A 64.5(4) 3_547 1_556
O5A Cs3 O4A 77.9(3) . 1_556
O3W Cs3 O4A 158.3(4) 3_546 1_556
O1A Cs3 O4A 77.4(3) 2_655 1_556
O3T Cs3 O4A 46.6(3) 2_656 1_556
O4T Cs3 O4A 46.1(3) 1_556 1_556
O1T Cs3 O4A 109.6(3) 3_547 1_556
O2T Cs3 O4A 116.7(3) 3_547 1_556
O5W Cs3 O4A 123.9(4) 2_655 1_556
O2W Cs3 O12 72.9(4) 3_547 3_547
O5A Cs3 O12 125.9(3) . 3_547
O3W Cs3 O12 61.8(4) 3_546 3_547
O1A Cs3 O12 145.7(3) 2_655 3_547
O3T Cs3 O12 129.5(3) 2_656 3_547
O4T Cs3 O12 108.1(3) 1_556 3_547
O1T Cs3 O12 46.0(3) 3_547 3_547
O2T Cs3 O12 45.8(3) 3_547 3_547
O5W Cs3 O12 84.2(5) 2_655 3_547
O4A Cs3 O12 135.4(3) 1_556 3_547
O2W Cs3 W5 150.7(4) 3_547 .
O5A Cs3 W5 20.5(3) . .
O3W Cs3 W5 62.0(4) 3_546 .
O1A Cs3 W5 56.2(2) 2_655 .
O3T Cs3 W5 112.0(2) 2_656 .
O4T Cs3 W5 80.1(2) 1_556 .
O1T Cs3 W5 89.9(3) 3_547 .
O2T Cs3 W5 145.1(3) 3_547 .
O5W Cs3 W5 95.3(4) 2_655 .
O4A Cs3 W5 96.25(19) 1_556 .
O12 Cs3 W5 116.54(19) 3_547 .
O6W Cs4 O1W 113.3(13) . .
O6W Cs4 O4W 62.7(13) . .
O1W Cs4 O4W 57.0(4) . .
O6W Cs4 O3W 70.9(14) . 1_556
O1W Cs4 O3W 121.6(4) . 1_556
O4W Cs4 O3W 81.2(6) . 1_556
O6W Cs4 O5W 71.3(14) . 4_457
O1W Cs4 O5W 60.9(5) . 4_457
O4W Cs4 O5W 18.5(6) . 4_457
O3W Cs4 O5W 67.6(6) 1_556 4_457
O6W Cs4 O34 67.3(13) . 1_556
O1W Cs4 O34 160.6(3) . 1_556
O4W Cs4 O34 129.6(5) . 1_556
O3W Cs4 O34 77.5(4) 1_556 1_556
O5W Cs4 O34 132.4(5) 4_457 1_556
O6W Cs4 O5A 139.6(13) . .
O1W Cs4 O5A 84.7(3) . .
O4W Cs4 O5A 140.9(5) . .
O3W Cs4 O5A 131.4(5) 1_556 .
O5W Cs4 O5A 143.5(5) 4_457 .
O34 Cs4 O5A 84.0(3) 1_556 .
O6W Cs4 O25 171.1(13) . .
O1W Cs4 O25 62.9(3) . .
O4W Cs4 O25 110.0(5) . .
O3W Cs4 O25 103.8(5) 1_556 .
O5W Cs4 O25 100.3(5) 4_457 .
O34 Cs4 O25 119.2(3) 1_556 .
O5A Cs4 O25 49.2(3) . .
O6W Cs4 O4T 80.7(13) . 1_556
O1W Cs4 O4T 110.3(3) . 1_556
O4W Cs4 O4T 123.4(5) . 1_556
O3W Cs4 O4T 127.1(4) 1_556 1_556
O5W Cs4 O4T 141.6(5) 4_457 1_556
O34 Cs4 O4T 50.2(3) 1_556 1_556
O5A Cs4 O4T 58.9(3) . 1_556
O25 Cs4 O4T 108.0(3) . 1_556
O6W Cs4 O7W 42.9(14) . 1_556
O1W Cs4 O7W 87.0(7) . 1_556
O4W Cs4 O7W 66.5(6) . 1_556
O3W Cs4 O7W 113.6(5) 1_556 1_556
O5W Cs4 O7W 84.2(6) 4_457 1_556
O34 Cs4 O7W 81.2(6) 1_556 1_556
O5A Cs4 O7W 107.2(3) . 1_556
O25 Cs4 O7W 140.9(6) . 1_556
O4T Cs4 O7W 57.5(4) 1_556 1_556
O6W Cs4 O4W 105.5(13) . 2
O1W Cs4 O4W 52.6(4) . 2
O4W Cs4 O4W 90.8(6) . 2
O3W Cs4 O4W 172.0(5) 1_556 2
O5W Cs4 O4W 104.6(6) 4_457 2
O34 Cs4 O4W 108.0(4) 1_556 2
O5A Cs4 O4W 55.9(4) . 2
O25 Cs4 O4W 78.8(4) . 2
O4T Cs4 O4W 57.9(4) 1_556 2
O7W Cs4 O4W 62.6(6) 1_556 2
O6W Cs4 W4 68.6(13) . 1_556
O1W Cs4 W4 133.3(2) . 1_556
O4W Cs4 W4 126.2(4) . 1_556
O3W Cs4 W4 103.4(4) 1_556 1_556
O5W Cs4 W4 139.5(5) 4_457 1_556
O34 Cs4 W4 27.4(2) 1_556 1_556
O5A Cs4 W4 73.0(3) . 1_556
O25 Cs4 W4 120.1(2) . 1_556
O4T Cs4 W4 23.6(2) 1_556 1_556
O7W Cs4 W4 62.7(5) 1_556 1_556
O4W Cs4 W4 81.3(4) 2 1_556
Cs4 O1W Cs4 102.2(5) . 2
Cs3 O2W Cs2 93.6(5) 3_557 2
Cs3 O2W Cs2 94.6(5) 3_557 3_556
Cs2 O2W Cs2 170.3(6) 2 3_556
Cs4 O3W Cs3 108.0(6) 1_554 3_556
O5W O4W Cs4 90.6(19) 4_457 .
O5W O4W Cs4 144(2) 4_457 2
Cs4 O4W Cs4 89.0(6) . 2
O4W O5W Cs4 70.9(18) 4_557 4_557
O4W O5W Cs3 164(2) 4_557 2_655
Cs4 O5W Cs3 96.2(6) 4_557 2_655
Cs4 O6W Cs2 159(2) . 2_556
Cs4 O7W Cs4 83.7(12) 1_554 2_554
Cs4 O7W Cs2 113.5(4) 1_554 .
Cs4 O7W Cs2 102.6(3) 2_554 .
Cs4 O7W Cs2 102.6(3) 1_554 2
Cs4 O7W Cs2 113.5(4) 2_554 2
Cs2 O7W Cs2 131.1(15) . 2

loop_
_geom_bond_atom_site_label_1
_geom_bond_atom_site_label_2
_geom_bond_distance
_geom_bond_site_symmetry_2
W1 O1A 1.729(14) .
W1 O1T 1.752(15) .
W1 O12 1.918(12) .
W1 O5B 1.959(12) 2_655
W1 O1GE 2.196(13) .
W1 O13 2.205(13) .
W1 Cs2 4.2332(14) 3_556
W1 Cs1 4.2688(13) .
W1 Cs3 4.3213(16) 2_655
W1 Cs3 4.4008(16) 3_557
W2 O2T 1.730(14) .
W2 O25 1.876(12) .
W2 O23 1.903(12) .
W2 O12 1.904(12) .
W2 O24 1.931(13) .
W2 O2GE 2.299(11) .
W2 Cs4 4.193(4) .
W2 Cs3 4.4086(16) 3_557
W2 Cs2 4.4973(14) 2
W3 O3T 1.743(14) .
W3 O13 1.833(13) .
W3 O4A 1.919(11) 2_655
W3 O23 1.966(12) .
W3 O34 1.985(12) .
W3 O2GE 2.278(12) .
W3 Cs2 4.0322(16) 3_556
W3 Cs1 4.1991(15) 1_554
W3 Cs3 4.3379(16) 2_654
W4 O4T 1.704(13) .
W4 O45 1.860(13) .
W4 O4A 1.910(11) .
W4 O24 1.943(12) .
W4 O34 1.951(12) .
W4 O2GE 2.292(12) .
W4 Cs2 3.9768(14) .
W4 Cs4 4.138(3) 1_554
W4 Cs1 4.1792(15) 1_554
W4 Cs3 4.3249(18) 1_554
W5 O5A 1.751(14) .
W5 O5T 1.773(14) .
W5 O5B 1.943(13) .
W5 O25 1.955(13) .
W5 O1GE 2.182(12) 2_655
W5 O45 2.193(13) .
W5 Cs4 4.186(3) .
W5 Cs2 4.2175(14) .
W5 Cs1 4.2851(13) .
W5 Cs3 4.2965(16) .
Ge O2GE 1.735(11) 2_655
Ge O2GE 1.735(11) .
Ge O1GE 1.741(13) .
Ge O1GE 1.741(13) 2_655
Ge Cs1 3.892(3) .
O1GE W5 2.182(12) 2_655
O1GE Cs1 3.243(13) .
O1A Cs3 3.157(14) 2_655
O1A Cs1 3.256(14) .
O1T Cs2 3.090(16) 3_556
O1T Cs3 3.419(15) 3_557
O2T Cs2 3.204(15) 2
O2T Cs3 3.538(15) 3_557
O3T Cs2 3.295(14) 3_556
O3T Cs3 3.334(13) 2_654
O4A W3 1.919(11) 2_655
O4A Cs1 3.298(12) 1_554
O4A Cs3 3.656(12) 1_554
O4T Cs2 3.269(13) .
O4T Cs3 3.346(13) 1_554
O4T Cs4 3.404(13) 1_554
O5B W1 1.959(12) 2_655
O5A Cs3 3.125(15) .
O5A Cs4 3.250(15) .
O5A Cs1 3.283(14) .
O5T Cs2 2.981(15) .
O12 Cs3 3.758(12) 3_557
O13 Cs2 3.313(13) 3_556
O25 Cs4 3.286(12) .
O34 Cs1 3.171(12) 1_554
O34 Cs4 3.237(12) 1_554
O45 Cs2 3.372(12) .
Cs1 O34 3.171(12) 2_656
Cs1 O34 3.171(12) 1_556
Cs1 O1GE 3.243(13) 2_655
Cs1 O1A 3.256(14) 2_655
Cs1 O5A 3.283(14) 2_655
Cs1 O4A 3.298(12) 2_656
Cs1 O4A 3.298(12) 1_556
Cs1 Cs4 4.150(3) 2_655
Cs2 O1T 3.090(16) 3_546
Cs2 O6W 3.12(6) 2_554
Cs2 O2T 3.204(15) 2
Cs2 O3T 3.295(14) 3_546
Cs2 O13 3.313(13) 3_546
Cs2 O2W 3.321(18) 2
Cs2 O2W 3.525(18) 3_546
Cs2 O7W 3.79(2) .
Cs3 O2W 3.061(19) 3_547
Cs3 O3W 3.14(2) 3_546
Cs3 O1A 3.157(14) 2_655
Cs3 O3T 3.334(13) 2_656
Cs3 O4T 3.346(13) 1_556
Cs3 O1T 3.419(15) 3_547
Cs3 O2T 3.538(15) 3_547
Cs3 O5W 3.55(3) 2_655
Cs3 O4A 3.656(12) 1_556
Cs3 O12 3.758(12) 3_547
Cs4 O6W 2.61(6) .
Cs4 O1W 2.928(10) .
Cs4 O4W 3.05(2) .
Cs4 O3W 3.10(2) 1_556
Cs4 O5W 3.23(3) 4_457
Cs4 O34 3.237(12) 1_556
Cs4 O4T 3.404(13) 1_556
Cs4 O7W 3.42(4) 1_556
Cs4 O4W 3.44(2) 2
Cs4 W4 4.138(3) 1_556
O1W Cs4 2.928(10) 2
O2W Cs3 3.061(19) 3_557
O2W Cs2 3.320(18) 2
O2W Cs2 3.525(18) 3_556
O3W Cs4 3.10(2) 1_554
O3W Cs3 3.14(2) 3_556
O4W O5W 1.03(3) 4_457
O4W Cs4 3.44(2) 2
O5W O4W 1.03(3) 4_557
O5W Cs4 3.23(3) 4_557
O5W Cs3 3.55(3) 2_655
O6W Cs2 3.12(6) 2_556
O7W Cs4 3.42(4) 1_554
O7W Cs4 3.42(4) 2_554
O7W Cs2 3.79(2) 2

loop_
_geom_torsion_atom_site_label_1
_geom_torsion_atom_site_label_2
_geom_torsion_atom_site_label_3
_geom_torsion_atom_site_label_4
_geom_torsion
_geom_torsion_site_symmetry_1
_geom_torsion_site_symmetry_4
O2GE Ge O1GE W5 -9.3(10) 2_655 2_655
O2GE Ge O1GE W5 -125.7(8) . 2_655
O1GE Ge O1GE W5 112.3(9) 2_655 2_655
Cs1 Ge O1GE W5 112.3(9) . 2_655
O2GE Ge O1GE W1 127.6(8) 2_655 .
O2GE Ge O1GE W1 11.2(10) . .
O1GE Ge O1GE W1 -110.9(8) 2_655 .
Cs1 Ge O1GE W1 -110.9(8) . .
O2GE Ge O1GE Cs1 -121.6(5) 2_655 .
O2GE Ge O1GE Cs1 122.0(5) . .
O1GE Ge O1GE Cs1 0.0 2_655 .
O1A W1 O1GE Ge 126.3(9) . .
O1T W1 O1GE Ge -88(3) . .
O12 W1 O1GE Ge 30.4(8) . .
O5B W1 O1GE Ge -135.8(9) 2_655 .
O13 W1 O1GE Ge -51.2(8) . .
Cs2 W1 O1GE Ge -67.0(9) 3_556 .
Cs1 W1 O1GE Ge 109.2(9) . .
Cs3 W1 O1GE Ge 164.6(8) 2_655 .
Cs3 W1 O1GE Ge 38.2(12) 3_557 .
O1A W1 O1GE W5 -87.4(6) . 2_655
O1T W1 O1GE W5 58(3) . 2_655
O12 W1 O1GE W5 176.7(5) . 2_655
O5B W1 O1GE W5 10.5(5) 2_655 2_655
O13 W1 O1GE W5 95.1(5) . 2_655
Cs2 W1 O1GE W5 79.4(5) 3_556 2_655
Cs1 W1 O1GE W5 -104.5(5) . 2_655
Cs3 W1 O1GE W5 -49.1(4) 2_655 2_655
Cs3 W1 O1GE W5 -175.46(10) 3_557 2_655
O1A W1 O1GE Cs1 17.1(5) . .
O1T W1 O1GE Cs1 163(2) . .
O12 W1 O1GE Cs1 -78.7(5) . .
O5B W1 O1GE Cs1 115.1(5) 2_655 .
O13 W1 O1GE Cs1 -160.3(5) . .
Cs2 W1 O1GE Cs1 -176.10(6) 3_556 .
Cs3 W1 O1GE Cs1 55.4(3) 2_655 .
Cs3 W1 O1GE Cs1 -70.9(6) 3_557 .
O1T W1 O1A Cs3 -75.7(8) . 2_655
O12 W1 O1A Cs3 -177.9(7) . 2_655
O5B W1 O1A Cs3 23.8(8) 2_655 2_655
O1GE W1 O1A Cs3 96.1(7) . 2_655
O13 W1 O1A Cs3 108(2) . 2_655
Cs2 W1 O1A Cs3 -67.1(9) 3_556 2_655
Cs1 W1 O1A Cs3 114.4(9) . 2_655
Cs3 W1 O1A Cs3 -120.0(6) 3_557 2_655
O1T W1 O1A Cs1 169.8(6) . .
O12 W1 O1A Cs1 67.7(6) . .
O5B W1 O1A Cs1 -90.6(6) 2_655 .
O1GE W1 O1A Cs1 -18.4(5) . .
O13 W1 O1A Cs1 -6(3) . .
Cs2 W1 O1A Cs1 178.49(10) 3_556 .
Cs3 W1 O1A Cs1 -114.4(9) 2_655 .
Cs3 W1 O1A Cs1 125.5(5) 3_557 .
O1A W1 O1T Cs2 171.5(7) . 3_556
O12 W1 O1T Cs2 -90.1(7) . 3_556
O5B W1 O1T Cs2 72.2(7) 2_655 3_556
O1GE W1 O1T Cs2 27(3) . 3_556
O13 W1 O1T Cs2 -9.3(7) . 3_556
Cs1 W1 O1T Cs2 -176.07(13) . 3_556
Cs3 W1 O1T Cs2 134.4(6) 2_655 3_556
Cs3 W1 O1T Cs2 -111.7(9) 3_557 3_556
O1A W1 O1T Cs3 -76.8(7) . 3_557
O12 W1 O1T Cs3 21.5(7) . 3_557
O5B W1 O1T Cs3 -176.1(6) 2_655 3_557
O1GE W1 O1T Cs3 139(2) . 3_557
O13 W1 O1T Cs3 102.3(6) . 3_557
Cs2 W1 O1T Cs3 111.7(9) 3_556 3_557
Cs1 W1 O1T Cs3 -64.4(10) . 3_557
Cs3 W1 O1T Cs3 -113.9(5) 2_655 3_557
O25 W2 O2T Cs2 -139.4(8) . 2
O23 W2 O2T Cs2 36.1(9) . 2
O12 W2 O2T Cs2 125.4(8) . 2
O24 W2 O2T Cs2 -49.0(9) . 2
O2GE W2 O2T Cs2 3(5) . 2
Cs4 W2 O2T Cs2 -174.9(9) . 2
Cs3 W2 O2T Cs2 101.9(10) 3_557 2
O25 W2 O2T Cs3 118.7(5) . 3_557
O23 W2 O2T Cs3 -65.8(6) . 3_557
O12 W2 O2T Cs3 23.5(7) . 3_557
O24 W2 O2T Cs3 -150.9(5) . 3_557
O2GE W2 O2T Cs3 -99(4) . 3_557
Cs4 W2 O2T Cs3 83.2(5) . 3_557
Cs2 W2 O2T Cs3 -101.9(10) 2 3_557
O2GE Ge O2GE W3 -62.8(5) 2_655 .
O1GE Ge O2GE W3 56.2(8) . .
O1GE Ge O2GE W3 178.7(7) 2_655 .
Cs1 Ge O2GE W3 117.2(5) . .
O2GE Ge O2GE W4 62.2(5) 2_655 .
O1GE Ge O2GE W4 -178.8(6) . .
O1GE Ge O2GE W4 -56.2(8) 2_655 .
Cs1 Ge O2GE W4 -117.8(5) . .
O2GE Ge O2GE W2 178.5(9) 2_655 .
O1GE Ge O2GE W2 -62.5(8) . .
O1GE Ge O2GE W2 60.1(8) 2_655 .
Cs1 Ge O2GE W2 -1.5(9) . .
O3T W3 O2GE Ge 178(3) . .
O13 W3 O2GE Ge -47.2(8) . .
O4A W3 O2GE Ge 45.6(8) 2_655 .
O23 W3 O2GE Ge -136.4(8) . .
O34 W3 O2GE Ge 134.0(8) . .
Cs2 W3 O2GE Ge -73.8(8) 3_556 .
Cs1 W3 O2GE Ge 94.4(7) 1_554 .
Cs3 W3 O2GE Ge 32.7(10) 2_654 .
O3T W3 O2GE W4 42(4) . .
O13 W3 O2GE W4 176.7(5) . .
O4A W3 O2GE W4 -90.5(5) 2_655 .
O23 W3 O2GE W4 87.6(5) . .
O34 W3 O2GE W4 -2.0(4) . .
Cs2 W3 O2GE W4 150.10(17) 3_556 .
Cs1 W3 O2GE W4 -41.7(3) 1_554 .
Cs3 W3 O2GE W4 -103.4(4) 2_654 .
O3T W3 O2GE W2 -50(4) . .
O13 W3 O2GE W2 84.8(5) . .
O4A W3 O2GE W2 177.5(5) 2_655 .
O23 W3 O2GE W2 -4.4(4) . .
O34 W3 O2GE W2 -94.0(5) . .
Cs2 W3 O2GE W2 58.1(5) 3_556 .
Cs1 W3 O2GE W2 -133.7(3) 1_554 .
Cs3 W3 O2GE W2 164.67(14) 2_654 .
O4T W4 O2GE Ge -179(3) . .
O45 W4 O2GE Ge 45.0(7) . .
O4A W4 O2GE Ge -45.2(7) . .
O24 W4 O2GE Ge 135.2(8) . .
O34 W4 O2GE Ge -134.4(8) . .
Cs2 W4 O2GE Ge 80.8(7) . .
Cs4 W4 O2GE Ge -153.9(5) 1_554 .
Cs1 W4 O2GE Ge -94.5(6) 1_554 .
Cs3 W4 O2GE Ge -32.2(10) 1_554 .
O4T W4 O2GE W3 -43(3) . .
O45 W4 O2GE W3 -178.5(5) . .
O4A W4 O2GE W3 91.3(5) . .
O24 W4 O2GE W3 -88.4(5) . .
O34 W4 O2GE W3 2.0(4) . .
